data_4027514
loop_
_publ_author_name
'Igor A. Kirilyuk'
'Yuliya F. Polienko'
'Olesya A. Krumkacheva'
'Rodion K. Strizhakov'
'Yurii V. Gatilov'
'Igor A. Grigor'ev'
'Elena G. Bagryanskaya'

_publ_contact_author_address
;Novosibirsk Institute of Organic Chemistry SB RAS, 
Lavrentjev Ave. 9, 630090, Novosibirsk, Russian Federation
;
_publ_contact_author_email gatilov@nioch.nsc.ru
_publ_contact_author_name 'Dr. Yu.V. Gatilov'
_publ_section_title
;
 Synthesis of 2,5-Bis(spirocyclohexane)-Substituted Nitroxides of
 Pyrroline and Pyrrolidine Series, Including Thiol-Specific Spin Label: An
 Analogue of MTSSL with Long Relaxation Time
;
_journal_name_full 'Journal of Organic Chemistry'
_journal_page_first 8016
_journal_page_last 8027
_journal_paper_doi 10.1021/jo301235j
_journal_volume 77
_journal_year 2012
_chemical_formula_moiety 'C16 H25 N2 O4, 0.25(C4 H8 O2)'
_chemical_formula_sum 'C17 H27 N2 O4.5'
_chemical_formula_weight 331.41
_chemical_melting_point 442.6
_chemical_name_systematic
; 
 (14R(S),15R(S))-14-Carbamoyl-15-carboxy-7-
azadispiro[5.1.5.2]pentadecane-7-oxyl ethyl acetate solvate
;
_space_group_IT_number 14
_symmetry_cell_setting monoclinic
_symmetry_space_group_name_Hall '-P 2ybc'
_symmetry_space_group_name_H-M 'P 1 21/c 1'
_atom_sites_solution_hydrogens geom
_atom_sites_solution_primary direct
_atom_sites_solution_secondary difmap
_audit_creation_method SHELXL-97
_cell_angle_alpha 90.00
_cell_angle_beta 101.0230(10)
_cell_angle_gamma 90.00
_cell_formula_units_Z 16
_cell_length_a 19.3600(7)
_cell_length_b 19.1405(7)
_cell_length_c 20.7892(6)
_cell_measurement_reflns_used 9864
_cell_measurement_temperature 150(2)
_cell_measurement_theta_max 24.79
_cell_measurement_theta_min 2.33
_cell_volume 7561.5(4)
_computing_cell_refinement 'Bruker SAINT'
_computing_data_collection 'Bruker APEX2'
_computing_data_reduction 'Bruker SAINT'
_computing_structure_refinement 'SHELXL-97 (Sheldrick, 2008)'
_computing_structure_solution 'SHELXS-97 (Sheldrick, 2008)'
_diffrn_ambient_temperature 150(2)
_diffrn_measured_fraction_theta_full 0.995
_diffrn_measured_fraction_theta_max 0.995
_diffrn_measurement_device_type 'Bruker APEX-II CCD'
_diffrn_measurement_method '\f and \w scans'
_diffrn_radiation_monochromator graphite
_diffrn_radiation_source 'fine-focus sealed tube'
_diffrn_radiation_type MoK\a
_diffrn_radiation_wavelength 0.71073
_diffrn_reflns_av_R_equivalents 0.0596
_diffrn_reflns_av_sigmaI/netI 0.0513
_diffrn_reflns_limit_h_max 22
_diffrn_reflns_limit_h_min -23
_diffrn_reflns_limit_k_max 20
_diffrn_reflns_limit_k_min -23
_diffrn_reflns_limit_l_max 25
_diffrn_reflns_limit_l_min -25
_diffrn_reflns_number 84700
_diffrn_reflns_theta_full 26.05
_diffrn_reflns_theta_max 26.05
_diffrn_reflns_theta_min 1.07
_exptl_absorpt_coefficient_mu 0.084
_exptl_absorpt_correction_T_max 0.9878
_exptl_absorpt_correction_T_min 0.7964
_exptl_absorpt_correction_type multi-scan
_exptl_absorpt_process_details SADABS-2008/1
_exptl_crystal_colour yellow
_exptl_crystal_density_diffrn 1.164
_exptl_crystal_description prism
_exptl_crystal_F_000 2864
_exptl_crystal_size_max 0.18
_exptl_crystal_size_mid 0.16
_exptl_crystal_size_min 0.12
_refine_diff_density_max 1.213
_refine_diff_density_min -0.411
_refine_diff_density_rms 0.154
_refine_ls_extinction_coef 0.0082(6)
_refine_ls_extinction_expression Fc^*^=kFc[1+0.001xFc^2^\l^3^/sin(2\q)]^-1/4^
_refine_ls_extinction_method SHELXL
_refine_ls_goodness_of_fit_ref 1.019
_refine_ls_hydrogen_treatment constr
_refine_ls_matrix_type full
_refine_ls_number_parameters 859
_refine_ls_number_reflns 14879
_refine_ls_number_restraints 0
_refine_ls_restrained_S_all 1.019
_refine_ls_R_factor_all 0.1168
_refine_ls_R_factor_gt 0.0742
_refine_ls_shift/su_max 0.015
_refine_ls_shift/su_mean 0.000
_refine_ls_structure_factor_coef Fsqd
_refine_ls_weighting_details 'calc w=1/[\s^2^(Fo^2^)+(0.1401P)^2^+5.8919P] where P=(Fo^2^+2Fc^2^)/3'
_refine_ls_weighting_scheme calc
_refine_ls_wR_factor_gt 0.1977
_refine_ls_wR_factor_ref 0.2377
_reflns_number_gt 9845
_reflns_number_total 14879
_reflns_threshold_expression >2sigma(I)
_cod_data_source_file jo301235j_si_001_1.cif
_cod_data_source_block compound18_kiril
_cod_original_sg_symbol_H-M 'P 1 21/c 1 '
_cod_original_formula_sum 'C17 H27 N2 O4.50'
_cod_database_code 4027514

loop_
_symmetry_equiv_pos_as_xyz
'x, y, z'
'-x, y+1/2, -z+1/2'
'-x, -y, -z'
'x, -y-1/2, z-1/2'

loop_
_atom_site_label
_atom_site_type_symbol
_atom_site_fract_x
_atom_site_fract_y
_atom_site_fract_z
_atom_site_U_iso_or_equiv
_atom_site_adp_type
_atom_site_occupancy
_atom_site_symmetry_multiplicity
_atom_site_calc_flag
_atom_site_refinement_flags
_atom_site_disorder_assembly
_atom_site_disorder_group
O1B O 0.44023(13) -0.41196(12) 0.82123(10) 0.0416(6) Uani 1 1 d . . .
N1B N 0.44513(14) -0.35021(13) 0.84538(11) 0.0292(6) Uani 1 1 d . . .
N2B N 0.46831(12) -0.19854(13) 1.02526(11) 0.0259(5) Uani 1 1 d . . .
H2N3 H 0.4498 -0.1726 1.0525 0.031 Uiso 1 1 calc R . .
H2N4 H 0.5127 -0.2113 1.0356 0.031 Uiso 1 1 calc R . .
O2B O 0.46002(11) -0.11507(11) 0.81133(10) 0.0315(5) Uani 1 1 d . . .
C2B C 0.44719(15) -0.34001(15) 0.91662(13) 0.0253(6) Uani 1 1 d . . .
O3B O 0.54653(10) -0.15702(11) 0.88877(9) 0.0279(5) Uani 1 1 d . . .
H3O3 H 0.5648 -0.1179 0.8844 0.042 Uiso 1 1 calc R . .
C3B C 0.46643(14) -0.26152(14) 0.92369(12) 0.0208(6) Uani 1 1 d . . .
H3B H 0.5184 -0.2575 0.9397 0.025 Uiso 1 1 calc R . .
O4B O 0.36668(10) -0.20214(11) 0.95141(9) 0.0283(5) Uani 1 1 d . . .
C4B C 0.44847(14) -0.23044(15) 0.85382(12) 0.0217(6) Uani 1 1 d . . .
H4B H 0.3966 -0.2217 0.8434 0.026 Uiso 1 1 calc R . .
C5B C 0.46489(15) -0.28984(15) 0.80816(13) 0.0243(6) Uani 1 1 d . . .
C6B C 0.37512(17) -0.36132(17) 0.93109(15) 0.0337(7) Uani 1 1 d . . .
H64 H 0.3397 -0.3263 0.9115 0.040 Uiso 1 1 calc R . .
H63 H 0.3613 -0.4068 0.9098 0.040 Uiso 1 1 calc R . .
C7B C 0.3742(2) -0.36750(19) 1.00417(17) 0.0446(9) Uani 1 1 d . . .
H74 H 0.3796 -0.3204 1.0243 0.054 Uiso 1 1 calc R . .
H73 H 0.3282 -0.3864 1.0098 0.054 Uiso 1 1 calc R . .
C8B C 0.4324(2) -0.4145(2) 1.03918(18) 0.0551(11) Uani 1 1 d . . .
H84 H 0.4323 -0.4142 1.0868 0.066 Uiso 1 1 calc R . .
H83 H 0.4237 -0.4630 1.0232 0.066 Uiso 1 1 calc R . .
C9B C 0.5033(2) -0.39055(19) 1.02766(16) 0.0452(9) Uani 1 1 d . . .
H94 H 0.5401 -0.4231 1.0496 0.054 Uiso 1 1 calc R . .
H93 H 0.5138 -0.3437 1.0472 0.054 Uiso 1 1 calc R . .
C10B C 0.50506(18) -0.38753(16) 0.95484(15) 0.0342(7) Uani 1 1 d . . .
H104 H 0.4991 -0.4353 0.9364 0.041 Uiso 1 1 calc R . .
H103 H 0.5516 -0.3700 0.9491 0.041 Uiso 1 1 calc R . .
C11B C 0.54227(15) -0.29817(17) 0.80230(14) 0.0304(7) Uani 1 1 d . . .
H114 H 0.5722 -0.2903 0.8459 0.036 Uiso 1 1 calc R . .
H113 H 0.5500 -0.3469 0.7892 0.036 Uiso 1 1 calc R . .
C12B C 0.56577(17) -0.2490(2) 0.75351(15) 0.0379(8) Uani 1 1 d . . .
H124 H 0.6144 -0.2609 0.7492 0.045 Uiso 1 1 calc R . .
H123 H 0.5659 -0.2005 0.7701 0.045 Uiso 1 1 calc R . .
C13B C 0.51778(19) -0.2533(2) 0.68658(15) 0.0421(8) Uani 1 1 d . . .
H134 H 0.5207 -0.3006 0.6680 0.050 Uiso 1 1 calc R . .
H133 H 0.5332 -0.2191 0.6565 0.050 Uiso 1 1 calc R . .
C14B C 0.44204(18) -0.23792(18) 0.69274(14) 0.0373(8) Uani 1 1 d . . .
H144 H 0.4110 -0.2415 0.6491 0.045 Uiso 1 1 calc R . .
H143 H 0.4387 -0.1897 0.7092 0.045 Uiso 1 1 calc R . .
C15B C 0.41795(16) -0.28969(17) 0.73984(13) 0.0308(7) Uani 1 1 d . . .
H154 H 0.4174 -0.3372 0.7210 0.037 Uiso 1 1 calc R . .
H153 H 0.3692 -0.2780 0.7441 0.037 Uiso 1 1 calc R . .
C16B C 0.42948(14) -0.21835(14) 0.96884(12) 0.0203(6) Uani 1 1 d . . .
C17B C 0.48527(14) -0.16125(15) 0.84862(12) 0.0225(6) Uani 1 1 d . . .
O1C O 0.85921(11) 0.04485(13) 0.80224(11) 0.0394(6) Uani 1 1 d . . .
N1C N 0.80119(12) 0.04720(13) 0.82292(11) 0.0259(5) Uani 1 1 d . . .
N2C N 0.56223(12) -0.00553(13) 0.78835(11) 0.0253(5) Uani 1 1 d . . .
H2N5 H 0.5255 -0.0316 0.7912 0.030 Uiso 1 1 calc R . .
H2N6 H 0.5598 0.0251 0.7564 0.030 Uiso 1 1 calc R . .
O2C O 0.61904(11) 0.12255(12) 0.90140(9) 0.0341(5) Uani 1 1 d . . .
C2C C 0.74025(14) 0.00325(15) 0.79154(12) 0.0216(6) Uani 1 1 d . . .
O3C O 0.70759(11) 0.12030(12) 0.98760(9) 0.0342(5) Uani 1 1 d . . .
H3O5 H 0.6791 0.1432 1.0051 0.051 Uiso 1 1 calc R . .
C3C C 0.68223(14) 0.03477(14) 0.82521(12) 0.0200(6) Uani 1 1 d . . .
H3C H 0.6630 0.0776 0.8005 0.024 Uiso 1 1 calc R . .
O4C O 0.62772(10) -0.05499(10) 0.87831(9) 0.0243(4) Uani 1 1 d . . .
C4C C 0.72235(14) 0.05723(14) 0.89313(12) 0.0209(6) Uani 1 1 d . . .
H4C H 0.7339 0.0141 0.9202 0.025 Uiso 1 1 calc R . .
C5C C 0.79215(14) 0.08901(15) 0.88118(13) 0.0243(6) Uani 1 1 d . . .
C6C C 0.72861(15) 0.01509(16) 0.71721(13) 0.0266(6) Uani 1 1 d . . .
H66 H 0.7748 0.0144 0.7034 0.032 Uiso 1 1 calc R . .
H65 H 0.7078 0.0620 0.7071 0.032 Uiso 1 1 calc R . .
C7C C 0.68043(17) -0.03953(17) 0.67713(14) 0.0325(7) Uani 1 1 d . . .
H76 H 0.6320 -0.0340 0.6852 0.039 Uiso 1 1 calc R . .
H75 H 0.6792 -0.0316 0.6299 0.039 Uiso 1 1 calc R . .
C8C C 0.70584(18) -0.11314(18) 0.69506(16) 0.0382(8) Uani 1 1 d . . .
H86 H 0.7525 -0.1201 0.6832 0.046 Uiso 1 1 calc R . .
H85 H 0.6727 -0.1471 0.6699 0.046 Uiso 1 1 calc R . .
C9C C 0.71120(17) -0.12619(16) 0.76778(16) 0.0347(7) Uani 1 1 d . . .
H96 H 0.7296 -0.1739 0.7786 0.042 Uiso 1 1 calc R . .
H95 H 0.6638 -0.1232 0.7788 0.042 Uiso 1 1 calc R . .
C10C C 0.75955(15) -0.07321(15) 0.80853(14) 0.0274(6) Uani 1 1 d . . .
H106 H 0.8083 -0.0816 0.8024 0.033 Uiso 1 1 calc R . .
H105 H 0.7585 -0.0810 0.8554 0.033 Uiso 1 1 calc R . .
C11C C 0.85280(16) 0.07680(18) 0.93997(15) 0.0344(7) Uani 1 1 d . . .
H116 H 0.8371 0.0918 0.9804 0.041 Uiso 1 1 calc R . .
H115 H 0.8626 0.0261 0.9439 0.041 Uiso 1 1 calc R . .
C12C C 0.92093(18) 0.1148(2) 0.93583(17) 0.0475(9) Uani 1 1 d . . .
H126 H 0.9534 0.1116 0.9787 0.057 Uiso 1 1 calc R . .
H125 H 0.9436 0.0914 0.9029 0.057 Uiso 1 1 calc R . .
C13C C 0.9092(2) 0.1910(2) 0.9174(2) 0.0524(10) Uani 1 1 d . . .
H136 H 0.9541 0.2120 0.9109 0.063 Uiso 1 1 calc R . .
H135 H 0.8936 0.2164 0.9536 0.063 Uiso 1 1 calc R . .
C14C C 0.85421(18) 0.1992(2) 0.85503(18) 0.0460(9) Uani 1 1 d . . .
H146 H 0.8471 0.2494 0.8445 0.055 Uiso 1 1 calc R . .
H145 H 0.8711 0.1764 0.8182 0.055 Uiso 1 1 calc R . .
C15C C 0.78550(16) 0.16694(16) 0.86291(15) 0.0306(7) Uani 1 1 d . . .
H156 H 0.7511 0.1722 0.8214 0.037 Uiso 1 1 calc R . .
H155 H 0.7671 0.1925 0.8974 0.037 Uiso 1 1 calc R . .
C16C C 0.62114(14) -0.01244(14) 0.83200(12) 0.0204(6) Uani 1 1 d . . .
C17C C 0.67774(15) 0.10372(15) 0.92741(13) 0.0225(6) Uani 1 1 d . . .
O1D O 0.38272(11) 0.26281(13) 1.44718(11) 0.0410(6) Uani 1 1 d . . .
N1D N 0.32392(13) 0.29257(14) 1.44890(12) 0.0321(6) Uani 1 1 d . . .
O2D O 0.12931(12) 0.39478(12) 1.36955(12) 0.0432(6) Uani 1 1 d . . .
N2D N 0.09524(13) 0.27223(14) 1.48505(11) 0.0316(6) Uani 1 1 d . . .
H2N7 H 0.0621 0.2753 1.5086 0.039 Uiso 1 1 calc R . .
H2N8 H 0.0908 0.2424 1.4523 0.039 Uiso 1 1 calc R . .
C2D C 0.30454(15) 0.36147(17) 1.41724(14) 0.0305(7) Uani 1 1 d . . .
O3D O 0.19126(12) 0.48838(12) 1.41014(12) 0.0406(6) Uani 1 1 d . . .
H3O7 H 0.1564 0.5097 1.3886 0.061 Uiso 1 1 calc R . .
C3D C 0.23711(15) 0.37701(16) 1.44495(13) 0.0269(6) Uani 1 1 d . . .
H3D H 0.2516 0.4003 1.4885 0.032 Uiso 1 1 calc R . .
O4D O 0.16079(11) 0.35522(12) 1.54431(10) 0.0334(5) Uani 1 1 d . . .
C4D C 0.20686(14) 0.30482(16) 1.45644(13) 0.0252(6) Uani 1 1 d . . .
H4D H 0.1836 0.2854 1.4130 0.030 Uiso 1 1 calc R . .
C5D C 0.27182(14) 0.25923(16) 1.48352(13) 0.0255(6) Uani 1 1 d . . .
C6D C 0.36563(17) 0.4123(2) 1.43961(17) 0.0423(8) Uani 1 1 d . . .
H68 H 0.3666 0.4252 1.4859 0.051 Uiso 1 1 calc R . .
H67 H 0.4104 0.3882 1.4376 0.051 Uiso 1 1 calc R . .
C7D C 0.3612(2) 0.4782(2) 1.3992(2) 0.0518(10) Uani 1 1 d . . .
H78 H 0.4036 0.5070 1.4146 0.062 Uiso 1 1 calc R . .
H77 H 0.3196 0.5056 1.4053 0.062 Uiso 1 1 calc R . .
C8D C 0.3558(2) 0.4618(2) 1.3269(2) 0.0575(11) Uani 1 1 d . . .
H88 H 0.3987 0.4369 1.3203 0.069 Uiso 1 1 calc R . .
H87 H 0.3520 0.5058 1.3015 0.069 Uiso 1 1 calc R . .
C9D C 0.2910(2) 0.4163(2) 1.30261(17) 0.0513(10) Uani 1 1 d . . .
H98 H 0.2479 0.4430 1.3057 0.062 Uiso 1 1 calc R . .
H97 H 0.2891 0.4042 1.2560 0.062 Uiso 1 1 calc R . .
C10D C 0.29310(18) 0.34997(19) 1.34256(15) 0.0385(8) Uani 1 1 d . . .
H108 H 0.3314 0.3199 1.3329 0.046 Uiso 1 1 calc R . .
H107 H 0.2482 0.3245 1.3284 0.046 Uiso 1 1 calc R . .
C11D C 0.26393(17) 0.18240(17) 1.46289(15) 0.0347(7) Uani 1 1 d . . .
H118 H 0.2373 0.1798 1.4173 0.042 Uiso 1 1 calc R . .
H117 H 0.3113 0.1626 1.4635 0.042 Uiso 1 1 calc R . .
C12D C 0.2266(2) 0.1378(2) 1.50636(19) 0.0472(9) Uani 1 1 d . . .
H128 H 0.2270 0.0884 1.4925 0.057 Uiso 1 1 calc R . .
H127 H 0.1770 0.1530 1.5012 0.057 Uiso 1 1 calc R . .
C13D C 0.2625(2) 0.1441(2) 1.57846(19) 0.0535(10) Uani 1 1 d . . .
H138 H 0.2362 0.1162 1.6059 0.064 Uiso 1 1 calc R . .
H137 H 0.3110 0.1254 1.5844 0.064 Uiso 1 1 calc R . .
C14D C 0.26467(18) 0.2191(2) 1.59959(15) 0.0424(9) Uani 1 1 d . . .
H148 H 0.2896 0.2224 1.6457 0.051 Uiso 1 1 calc R . .
H147 H 0.2160 0.2361 1.5974 0.051 Uiso 1 1 calc R . .
C15D C 0.30126(16) 0.26537(18) 1.55743(14) 0.0314(7) Uani 1 1 d . . .
H158 H 0.3519 0.2533 1.5657 0.038 Uiso 1 1 calc R . .
H157 H 0.2971 0.3146 1.5709 0.038 Uiso 1 1 calc R . .
C16D C 0.18082(16) 0.42089(17) 1.40404(14) 0.0297(7) Uani 1 1 d . . .
C17D C 0.15148(14) 0.31223(16) 1.49879(12) 0.0246(6) Uani 1 1 d . . .
O1A O 0.07486(19) 0.19645(16) 1.36567(12) 0.0739(10) Uani 1 1 d . . .
N1A N 0.04325(16) 0.17637(15) 1.30916(12) 0.0408(7) Uani 1 1 d . . .
O2A O 0.00597(11) 0.21139(11) 1.08569(10) 0.0323(5) Uani 1 1 d . . .
N2A N -0.00911(13) -0.01844(13) 1.18190(13) 0.0323(6) Uani 1 1 d . . .
H2N2 H -0.0368 -0.0509 1.1609 0.039 Uiso 1 1 calc R . .
H2N1 H 0.0353 -0.0280 1.1981 0.039 Uiso 1 1 calc R . .
C2A C 0.01161(16) 0.10657(16) 1.29868(14) 0.0301(7) Uani 1 1 d . . .
O3A O 0.08495(11) 0.13139(12) 1.13003(10) 0.0341(5) Uani 1 1 d . . .
H3O1 H 0.1026 0.1397 1.0969 0.051 Uiso 1 1 calc R . .
C3A C 0.01666(15) 0.09724(15) 1.22610(13) 0.0242(6) Uani 1 1 d . . .
H3A H 0.0656 0.0817 1.2243 0.029 Uiso 1 1 calc R . .
O4A O -0.09617(11) 0.06106(11) 1.16732(12) 0.0384(5) Uani 1 1 d . . .
C4A C 0.00592(14) 0.17036(15) 1.19522(13) 0.0230(6) Uani 1 1 d . . .
H4A H -0.0455 0.1813 1.1866 0.028 Uiso 1 1 calc R . .
C5A C 0.04385(16) 0.22036(16) 1.24988(14) 0.0302(7) Uani 1 1 d . . .
C6A C 0.0544(2) 0.0495(2) 1.34223(17) 0.0482(9) Uani 1 1 d . . .
H62 H 0.0400 0.0032 1.3231 0.058 Uiso 1 1 calc R . .
H61 H 0.1049 0.0558 1.3409 0.058 Uiso 1 1 calc R . .
C7A C 0.0459(3) 0.0497(2) 1.41340(19) 0.0614(12) Uani 1 1 d . . .
H72 H 0.0681 0.0072 1.4352 0.074 Uiso 1 1 calc R . .
H71 H 0.0709 0.0907 1.4358 0.074 Uiso 1 1 calc R . .
C8A C -0.0301(3) 0.0523(2) 1.4208(2) 0.0696(13) Uani 1 1 d . . .
H82 H -0.0326 0.0567 1.4677 0.083 Uiso 1 1 calc R . .
H81 H -0.0540 0.0084 1.4040 0.083 Uiso 1 1 calc R . .
C9A C -0.0673(3) 0.1144(2) 1.3828(2) 0.0625(12) Uani 1 1 d . . .
H92 H -0.1171 0.1155 1.3879 0.075 Uiso 1 1 calc R . .
H91 H -0.0446 0.1584 1.4009 0.075 Uiso 1 1 calc R . .
C10A C -0.06387(19) 0.10882(18) 1.31180(17) 0.0403(8) Uani 1 1 d . . .
H102 H -0.0887 0.1493 1.2883 0.048 Uiso 1 1 calc R . .
H101 H -0.0889 0.0660 1.2937 0.048 Uiso 1 1 calc R . .
C11A C 0.0027(2) 0.28696(18) 1.25591(18) 0.0434(9) Uani 1 1 d . . .
H112 H 0.0202 0.3085 1.2993 0.052 Uiso 1 1 calc R . .
H111 H -0.0476 0.2752 1.2532 0.052 Uiso 1 1 calc R . .
C12A C 0.0096(2) 0.3393(2) 1.2022(2) 0.0576(11) Uani 1 1 d . . .
H122 H -0.0102 0.3187 1.1589 0.069 Uiso 1 1 calc R . .
H121 H -0.0178 0.3818 1.2077 0.069 Uiso 1 1 calc R . .
C13A C 0.0861(3) 0.3591(2) 1.2045(2) 0.0646(13) Uani 1 1 d . . .
H132 H 0.0891 0.3917 1.1682 0.078 Uiso 1 1 calc R . .
H131 H 0.1047 0.3834 1.2463 0.078 Uiso 1 1 calc R . .
C14A C 0.1304(2) 0.2951(2) 1.19872(17) 0.0484(10) Uani 1 1 d . . .
H142 H 0.1806 0.3088 1.2059 0.058 Uiso 1 1 calc R . .
H141 H 0.1173 0.2760 1.1538 0.058 Uiso 1 1 calc R . .
C15A C 0.12070(17) 0.23840(19) 1.24813(15) 0.0378(8) Uani 1 1 d . . .
H152 H 0.1441 0.2539 1.2924 0.045 Uiso 1 1 calc R . .
H151 H 0.1448 0.1954 1.2377 0.045 Uiso 1 1 calc R . .
C16A C -0.03409(15) 0.04451(15) 1.18908(13) 0.0249(6) Uani 1 1 d . . .
C17A C 0.03171(14) 0.17387(15) 1.13064(13) 0.0237(6) Uani 1 1 d . . .
O3S O 0.2571(3) 0.7691(3) 0.2965(3) 0.0919(19) Uani 0.673(4) 1 d P A 1
C1S C 0.2448(4) 0.6525(6) 0.3244(5) 0.094(3) Uani 0.673(4) 1 d P A 1
H1S1 H 0.2184 0.6277 0.3531 0.141 Uiso 0.673(4) 1 calc PR A 1
H1S2 H 0.2952 0.6436 0.3389 0.141 Uiso 0.673(4) 1 calc PR A 1
H1S3 H 0.2298 0.6359 0.2793 0.141 Uiso 0.673(4) 1 calc PR A 1
C2S C 0.2318(3) 0.7248(5) 0.3271(3) 0.067(2) Uani 0.673(4) 1 d P A 1
O4S O 0.1928(3) 0.7455(4) 0.3708(3) 0.096(2) Uani 0.673(4) 1 d P A 1
C5S C 0.1778(4) 0.8194(6) 0.3768(6) 0.115(4) Uani 0.673(4) 1 d P A 1
H5S1 H 0.1395 0.8344 0.3409 0.138 Uiso 0.673(4) 1 calc PR A 1
H5S2 H 0.2202 0.8478 0.3753 0.138 Uiso 0.673(4) 1 calc PR A 1
C6S C 0.1556(3) 0.8274(5) 0.4434(4) 0.124(4) Uani 0.673(4) 1 d P A 1
H6S1 H 0.1444 0.8765 0.4502 0.186 Uiso 0.673(4) 1 calc PR A 1
H6S2 H 0.1941 0.8124 0.4783 0.186 Uiso 0.673(4) 1 calc PR A 1
H6S3 H 0.1139 0.7986 0.4443 0.186 Uiso 0.673(4) 1 calc PR A 1
C1S2 C 0.2501(3) 0.6281(5) 0.3231(4) 0.113(12) Uiso 0.327(4) 1 d PR A 2
H1S4 H 0.2470 0.5770 0.3238 0.169 Uiso 0.327(4) 1 calc PR A 2
H1S5 H 0.2062 0.6483 0.3315 0.169 Uiso 0.327(4) 1 calc PR A 2
H1S6 H 0.2895 0.6436 0.3571 0.169 Uiso 0.327(4) 1 calc PR A 2
C2S2 C 0.2621(3) 0.6518(5) 0.2565(4) 0.083(5) Uiso 0.327(4) 1 d PR A 2
O3S2 O 0.2682(3) 0.7120(5) 0.2406(4) 0.249(13) Uiso 0.327(4) 1 d PR A 2
O4S2 O 0.2650(3) 0.5960(5) 0.2176(4) 0.152(6) Uiso 0.327(4) 1 d PR A 2
C5S2 C 0.2758(3) 0.6037(5) 0.1526(4) 0.103(6) Uiso 0.327(4) 1 d PR A 2
H5S3 H 0.3211 0.6278 0.1528 0.123 Uiso 0.327(4) 1 calc PR A 2
H5S4 H 0.2376 0.6325 0.1272 0.123 Uiso 0.327(4) 1 calc PR A 2
C6S2 C 0.2767(3) 0.5316(5) 0.1207(4) 0.31(3) Uiso 0.327(4) 1 d PR A 2
H6S4 H 0.2841 0.5371 0.0756 0.465 Uiso 0.327(4) 1 calc PR A 2
H6S5 H 0.2316 0.5081 0.1202 0.465 Uiso 0.327(4) 1 calc PR A 2
H6S6 H 0.3148 0.5035 0.1457 0.465 Uiso 0.327(4) 1 calc PR A 2

loop_
_atom_site_aniso_label
_atom_site_aniso_U_11
_atom_site_aniso_U_22
_atom_site_aniso_U_33
_atom_site_aniso_U_23
_atom_site_aniso_U_13
_atom_site_aniso_U_12
O1B 0.0657(16) 0.0291(12) 0.0308(12) -0.0135(9) 0.0111(11) -0.0114(11)
N1B 0.0383(15) 0.0277(14) 0.0221(12) -0.0075(10) 0.0070(10) -0.0073(11)
N2B 0.0213(12) 0.0371(15) 0.0195(11) -0.0078(10) 0.0039(9) 0.0038(10)
O2B 0.0295(11) 0.0307(12) 0.0317(11) 0.0062(9) -0.0007(9) 0.0007(9)
C2B 0.0311(16) 0.0256(15) 0.0193(13) -0.0049(11) 0.0049(11) -0.0019(12)
O3B 0.0269(11) 0.0274(11) 0.0266(10) 0.0052(8) -0.0020(8) -0.0062(9)
C3B 0.0195(13) 0.0243(15) 0.0189(13) -0.0017(11) 0.0043(10) -0.0011(11)
O4B 0.0211(11) 0.0402(13) 0.0234(10) -0.0064(9) 0.0036(8) 0.0043(9)
C4B 0.0199(14) 0.0291(15) 0.0162(13) -0.0013(11) 0.0042(10) -0.0002(12)
C5B 0.0258(15) 0.0281(16) 0.0186(13) -0.0034(11) 0.0036(11) -0.0051(12)
C6B 0.0355(18) 0.0321(17) 0.0343(17) -0.0017(13) 0.0087(13) -0.0093(14)
C7B 0.057(2) 0.042(2) 0.0414(19) 0.0012(16) 0.0271(17) -0.0115(17)
C8B 0.093(3) 0.042(2) 0.0328(18) 0.0096(16) 0.0189(19) 0.001(2)
C9B 0.069(3) 0.0332(19) 0.0285(17) 0.0013(14) -0.0032(16) 0.0111(17)
C10B 0.0420(19) 0.0248(16) 0.0335(16) -0.0028(13) 0.0016(13) 0.0033(14)
C11B 0.0273(16) 0.0409(19) 0.0230(14) -0.0117(13) 0.0048(12) 0.0009(13)
C12B 0.0332(17) 0.055(2) 0.0289(16) -0.0125(15) 0.0155(13) -0.0112(15)
C13B 0.053(2) 0.054(2) 0.0225(15) -0.0051(15) 0.0143(14) -0.0153(17)
C14B 0.049(2) 0.0418(19) 0.0181(14) -0.0017(13) 0.0000(13) -0.0057(16)
C15B 0.0304(16) 0.0428(19) 0.0181(14) -0.0063(12) 0.0019(12) -0.0084(14)
C16B 0.0216(14) 0.0226(14) 0.0174(13) -0.0001(10) 0.0056(10) -0.0015(11)
C17B 0.0238(14) 0.0264(15) 0.0175(13) -0.0039(11) 0.0047(11) 0.0006(12)
O1C 0.0194(11) 0.0591(16) 0.0425(13) -0.0108(11) 0.0128(9) -0.0014(10)
N1C 0.0174(12) 0.0351(14) 0.0258(12) -0.0046(10) 0.0057(9) 0.0007(10)
N2C 0.0214(12) 0.0280(13) 0.0257(12) 0.0078(10) 0.0024(9) -0.0031(10)
O2C 0.0313(12) 0.0481(14) 0.0217(10) -0.0070(9) 0.0017(9) 0.0152(10)
C2C 0.0182(13) 0.0270(15) 0.0195(13) 0.0006(11) 0.0033(10) 0.0014(11)
O3C 0.0281(11) 0.0514(14) 0.0220(10) -0.0104(9) 0.0017(8) 0.0117(10)
C3C 0.0207(14) 0.0200(14) 0.0195(13) 0.0015(10) 0.0041(10) 0.0020(11)
O4C 0.0242(10) 0.0254(11) 0.0229(10) 0.0056(8) 0.0032(8) -0.0013(8)
C4C 0.0196(14) 0.0222(14) 0.0203(13) 0.0017(11) 0.0024(10) 0.0018(11)
C5C 0.0212(14) 0.0292(16) 0.0221(14) -0.0009(11) 0.0034(11) 0.0005(12)
C6C 0.0263(15) 0.0332(17) 0.0218(14) 0.0030(12) 0.0086(11) 0.0041(13)
C7C 0.0343(17) 0.0417(19) 0.0207(14) -0.0064(13) 0.0030(12) 0.0026(14)
C8C 0.0377(19) 0.0385(19) 0.0395(18) -0.0148(15) 0.0101(14) -0.0002(15)
C9C 0.0363(18) 0.0242(16) 0.0457(19) -0.0050(14) 0.0130(14) 0.0038(14)
C10C 0.0276(15) 0.0289(16) 0.0264(15) 0.0019(12) 0.0068(12) 0.0092(13)
C11C 0.0282(16) 0.044(2) 0.0276(15) -0.0015(14) -0.0028(12) 0.0029(14)
C12C 0.0301(18) 0.071(3) 0.0385(19) -0.0156(18) -0.0016(14) -0.0005(17)
C13C 0.039(2) 0.057(3) 0.059(2) -0.0113(19) 0.0049(17) -0.0188(18)
C14C 0.040(2) 0.047(2) 0.054(2) -0.0012(17) 0.0150(16) -0.0142(17)
C15C 0.0306(16) 0.0300(17) 0.0306(15) 0.0011(13) 0.0047(12) -0.0033(13)
C16C 0.0211(14) 0.0207(14) 0.0205(13) -0.0032(11) 0.0067(10) 0.0024(11)
C17C 0.0253(15) 0.0242(15) 0.0186(13) 0.0027(11) 0.0055(11) -0.0004(12)
O1D 0.0231(12) 0.0580(16) 0.0442(13) 0.0041(11) 0.0119(9) 0.0061(11)
N1D 0.0205(13) 0.0464(17) 0.0310(13) 0.0021(12) 0.0089(10) 0.0035(11)
O2D 0.0349(13) 0.0361(13) 0.0498(14) 0.0025(11) -0.0142(11) -0.0021(10)
N2D 0.0227(13) 0.0497(17) 0.0234(12) -0.0105(11) 0.0070(10) -0.0060(12)
C2D 0.0240(15) 0.0398(18) 0.0269(15) 0.0012(13) 0.0031(12) -0.0042(13)
O3D 0.0302(12) 0.0345(13) 0.0524(14) -0.0036(11) -0.0042(10) 0.0012(10)
C3D 0.0244(15) 0.0345(17) 0.0205(14) -0.0039(12) 0.0007(11) -0.0042(13)
O4D 0.0270(11) 0.0466(13) 0.0282(11) -0.0140(10) 0.0094(9) -0.0064(10)
C4D 0.0214(14) 0.0356(17) 0.0179(13) -0.0027(12) 0.0018(11) -0.0013(12)
C5D 0.0182(14) 0.0372(17) 0.0218(14) -0.0018(12) 0.0053(11) -0.0007(12)
C6D 0.0275(17) 0.056(2) 0.0421(19) 0.0006(16) 0.0033(14) -0.0106(16)
C7D 0.035(2) 0.048(2) 0.072(3) 0.0024(19) 0.0096(18) -0.0072(17)
C8D 0.061(3) 0.058(3) 0.058(2) 0.016(2) 0.024(2) -0.009(2)
C9D 0.053(2) 0.069(3) 0.0345(19) 0.0095(18) 0.0130(16) 0.002(2)
C10D 0.0347(18) 0.055(2) 0.0277(16) 0.0012(15) 0.0099(13) -0.0059(16)
C11D 0.0293(16) 0.0400(19) 0.0336(16) -0.0070(14) 0.0028(13) 0.0061(14)
C12D 0.041(2) 0.039(2) 0.061(2) 0.0003(17) 0.0090(17) -0.0024(16)
C13D 0.048(2) 0.060(3) 0.054(2) 0.024(2) 0.0132(18) 0.0046(19)
C14D 0.0351(18) 0.066(3) 0.0254(16) 0.0105(15) 0.0032(13) 0.0038(17)
C15D 0.0238(15) 0.0453(19) 0.0233(14) -0.0014(13) 0.0001(11) 0.0037(14)
C16D 0.0270(16) 0.0354(18) 0.0254(15) -0.0019(13) 0.0022(12) -0.0002(13)
C17D 0.0219(15) 0.0347(17) 0.0163(13) -0.0024(12) 0.0015(10) 0.0017(12)
O1A 0.126(3) 0.067(2) 0.0245(13) -0.0141(12) 0.0040(15) -0.0436(19)
N1A 0.0578(19) 0.0441(17) 0.0208(13) -0.0058(12) 0.0085(12) -0.0138(14)
O2A 0.0305(11) 0.0396(13) 0.0265(11) 0.0060(9) 0.0047(9) 0.0071(10)
N2A 0.0227(13) 0.0311(15) 0.0411(15) -0.0095(11) 0.0011(11) 0.0017(11)
C2A 0.0359(17) 0.0307(17) 0.0244(15) 0.0005(12) 0.0073(12) 0.0001(13)
O3A 0.0361(12) 0.0420(13) 0.0281(11) 0.0090(9) 0.0160(9) 0.0147(10)
C3A 0.0220(14) 0.0284(16) 0.0233(14) -0.0010(12) 0.0071(11) 0.0008(12)
O4A 0.0244(12) 0.0304(12) 0.0575(14) -0.0058(10) 0.0008(10) 0.0037(9)
C4A 0.0208(14) 0.0258(15) 0.0229(14) -0.0017(11) 0.0052(11) -0.0003(12)
C5A 0.0363(17) 0.0302(17) 0.0259(15) -0.0067(12) 0.0110(12) -0.0071(13)
C6A 0.057(2) 0.049(2) 0.0367(19) 0.0009(16) 0.0044(16) 0.0041(18)
C7A 0.091(3) 0.052(3) 0.039(2) 0.0143(18) 0.006(2) 0.008(2)
C8A 0.108(4) 0.061(3) 0.046(2) 0.009(2) 0.032(2) -0.005(3)
C9A 0.084(3) 0.064(3) 0.048(2) 0.007(2) 0.034(2) 0.008(2)
C10A 0.052(2) 0.0329(18) 0.0434(19) -0.0008(14) 0.0279(16) 0.0000(16)
C11A 0.051(2) 0.0341(19) 0.050(2) -0.0150(16) 0.0213(17) -0.0044(16)
C12A 0.085(3) 0.031(2) 0.057(2) -0.0118(17) 0.015(2) 0.009(2)
C13A 0.110(4) 0.037(2) 0.052(2) -0.0079(18) 0.029(2) -0.028(2)
C14A 0.058(2) 0.054(2) 0.0378(19) -0.0170(16) 0.0193(17) -0.0282(19)
C15A 0.0335(18) 0.050(2) 0.0303(16) -0.0122(15) 0.0074(13) -0.0122(15)
C16A 0.0229(15) 0.0277(16) 0.0258(14) 0.0011(12) 0.0089(11) 0.0014(12)
C17A 0.0220(14) 0.0250(15) 0.0235(14) -0.0039(12) 0.0032(11) -0.0046(12)
O3S 0.080(4) 0.129(5) 0.069(3) 0.036(3) 0.018(3) -0.011(3)
C1S 0.056(5) 0.070(6) 0.139(9) 0.006(5) -0.022(5) -0.042(4)
C2S 0.027(3) 0.118(7) 0.053(4) 0.019(4) -0.002(3) -0.012(3)
O4S 0.051(3) 0.137(6) 0.104(4) 0.019(4) 0.022(3) -0.029(3)
C5S 0.035(4) 0.119(8) 0.196(12) -0.021(8) 0.036(5) -0.017(5)
C6S 0.066(6) 0.179(12) 0.127(9) 0.020(8) 0.016(6) -0.025(6)

loop_
_atom_type_symbol
_atom_type_description
_atom_type_scat_dispersion_real
_atom_type_scat_dispersion_imag
_atom_type_scat_source
C C 0.0033 0.0016 'International Tables Vol C Tables 4.2.6.8 and 6.1.1.4'
H H 0.0000 0.0000 'International Tables Vol C Tables 4.2.6.8 and 6.1.1.4'
N N 0.0061 0.0033 'International Tables Vol C Tables 4.2.6.8 and 6.1.1.4'
O O 0.0106 0.0060 'International Tables Vol C Tables 4.2.6.8 and 6.1.1.4'

loop_
_geom_angle_atom_site_label_1
_geom_angle_atom_site_label_2
_geom_angle_atom_site_label_3
_geom_angle
O1B N1B C5B 121.5(2)
O1B N1B C2B 119.8(2)
C5B N1B C2B 117.2(2)
C16B N2B H2N3 120.0
C16B N2B H2N4 120.0
H2N3 N2B H2N4 120.0
N1B C2B C6B 107.9(2)
N1B C2B C10B 108.3(2)
C6B C2B C10B 109.9(2)
N1B C2B C3B 100.5(2)
C6B C2B C3B 116.7(2)
C10B C2B C3B 112.7(2)
C17B O3B H3O3 109.5
C16B C3B C4B 108.8(2)
C16B C3B C2B 116.8(2)
C4B C3B C2B 106.1(2)
C16B C3B H3B 108.3
C4B C3B H3B 108.3
C2B C3B H3B 108.3
C17B C4B C3B 112.2(2)
C17B C4B C5B 116.2(2)
C3B C4B C5B 104.9(2)
C17B C4B H4B 107.7
C3B C4B H4B 107.7
C5B C4B H4B 107.7
N1B C5B C15B 108.6(2)
N1B C5B C11B 108.3(2)
C15B C5B C11B 110.0(2)
N1B C5B C4B 98.5(2)
C15B C5B C4B 114.2(2)
C11B C5B C4B 116.2(2)
C7B C6B C2B 113.5(3)
C7B C6B H64 108.9
C2B C6B H64 108.9
C7B C6B H63 108.9
C2B C6B H63 108.9
H64 C6B H63 107.7
C8B C7B C6B 112.0(3)
C8B C7B H74 109.2
C6B C7B H74 109.2
C8B C7B H73 109.2
C6B C7B H73 109.2
H74 C7B H73 107.9
C9B C8B C7B 111.0(3)
C9B C8B H84 109.4
C7B C8B H84 109.4
C9B C8B H83 109.4
C7B C8B H83 109.4
H84 C8B H83 108.0
C8B C9B C10B 111.3(3)
C8B C9B H94 109.4
C10B C9B H94 109.4
C8B C9B H93 109.4
C10B C9B H93 109.4
H94 C9B H93 108.0
C9B C10B C2B 112.6(3)
C9B C10B H104 109.1
C2B C10B H104 109.1
C9B C10B H103 109.1
C2B C10B H103 109.1
H104 C10B H103 107.8
C12B C11B C5B 114.3(3)
C12B C11B H114 108.7
C5B C11B H114 108.7
C12B C11B H113 108.7
C5B C11B H113 108.7
H114 C11B H113 107.6
C11B C12B C13B 111.7(3)
C11B C12B H124 109.3
C13B C12B H124 109.3
C11B C12B H123 109.3
C13B C12B H123 109.3
H124 C12B H123 107.9
C12B C13B C14B 110.0(2)
C12B C13B H134 109.7
C14B C13B H134 109.7
C12B C13B H133 109.7
C14B C13B H133 109.7
H134 C13B H133 108.2
C13B C14B C15B 110.2(3)
C13B C14B H144 109.6
C15B C14B H144 109.6
C13B C14B H143 109.6
C15B C14B H143 109.6
H144 C14B H143 108.1
C14B C15B C5B 113.3(2)
C14B C15B H154 108.9
C5B C15B H154 108.9
C14B C15B H153 108.9
C5B C15B H153 108.9
H154 C15B H153 107.7
O4B C16B N2B 123.2(2)
O4B C16B C3B 120.3(2)
N2B C16B C3B 116.5(2)
O2B C17B O3B 124.3(3)
O2B C17B C4B 122.9(2)
O3B C17B C4B 112.8(2)
O1C N1C C5C 122.7(2)
O1C N1C C2C 120.3(2)
C5C N1C C2C 116.9(2)
C16C N2C H2N5 120.0
C16C N2C H2N6 120.0
H2N5 N2C H2N6 120.0
N1C C2C C10C 107.4(2)
N1C C2C C6C 107.9(2)
C10C C2C C6C 110.8(2)
N1C C2C C3C 99.4(2)
C10C C2C C3C 115.6(2)
C6C C2C C3C 114.6(2)
C17C O3C H3O5 109.5
C16C C3C C4C 110.3(2)
C16C C3C C2C 117.0(2)
C4C C3C C2C 103.9(2)
C16C C3C H3C 108.4
C4C C3C H3C 108.4
C2C C3C H3C 108.4
C17C C4C C3C 111.4(2)
C17C C4C C5C 116.1(2)
C3C C4C C5C 105.4(2)
C17C C4C H4C 107.9
C3C C4C H4C 107.9
C5C C4C H4C 107.9
N1C C5C C15C 109.7(2)
N1C C5C C11C 111.9(2)
C15C C5C C11C 111.0(2)
N1C C5C C4C 99.3(2)
C15C C5C C4C 112.8(2)
C11C C5C C4C 111.7(2)
C2C C6C C7C 113.7(2)
C2C C6C H66 108.8
C7C C6C H66 108.8
C2C C6C H65 108.8
C7C C6C H65 108.8
H66 C6C H65 107.7
C8C C7C C6C 111.4(3)
C8C C7C H76 109.4
C6C C7C H76 109.4
C8C C7C H75 109.4
C6C C7C H75 109.4
H76 C7C H75 108.0
C7C C8C C9C 110.8(2)
C7C C8C H86 109.5
C9C C8C H86 109.5
C7C C8C H85 109.5
C9C C8C H85 109.5
H86 C8C H85 108.1
C8C C9C C10C 111.3(3)
C8C C9C H96 109.4
C10C C9C H96 109.4
C8C C9C H95 109.4
C10C C9C H95 109.4
H96 C9C H95 108.0
C9C C10C C2C 114.2(2)
C9C C10C H106 108.7
C2C C10C H106 108.7
C9C C10C H105 108.7
C2C C10C H105 108.7
H106 C10C H105 107.6
C12C C11C C5C 114.8(3)
C12C C11C H116 108.6
C5C C11C H116 108.6
C12C C11C H115 108.6
C5C C11C H115 108.6
H116 C11C H115 107.6
C13C C12C C11C 112.7(3)
C13C C12C H126 109.1
C11C C12C H126 109.1
C13C C12C H125 109.1
C11C C12C H125 109.1
H126 C12C H125 107.8
C12C C13C C14C 111.2(3)
C12C C13C H136 109.4
C14C C13C H136 109.4
C12C C13C H135 109.4
C14C C13C H135 109.4
H136 C13C H135 108.0
C15C C14C C13C 110.8(3)
C15C C14C H146 109.5
C13C C14C H146 109.5
C15C C14C H145 109.5
C13C C14C H145 109.5
H146 C14C H145 108.1
C14C C15C C5C 113.0(3)
C14C C15C H156 109.0
C5C C15C H156 109.0
C14C C15C H155 109.0
C5C C15C H155 109.0
H156 C15C H155 107.8
O4C C16C N2C 122.8(2)
O4C C16C C3C 119.6(2)
N2C C16C C3C 117.5(2)
O2C C17C O3C 123.8(3)
O2C C17C C4C 122.3(2)
O3C C17C C4C 113.9(2)
O1D N1D C2D 122.1(2)
O1D N1D C5D 120.7(2)
C2D N1D C5D 117.1(2)
C17D N2D H2N7 120.0
C17D N2D H2N8 120.0
H2N7 N2D H2N8 120.0
N1D C2D C6D 108.3(2)
N1D C2D C10D 107.1(3)
C6D C2D C10D 110.5(3)
N1D C2D C3D 99.5(2)
C6D C2D C3D 114.8(3)
C10D C2D C3D 115.6(2)
C16D O3D H3O7 109.5
C16D C3D C4D 109.5(2)
C16D C3D C2D 117.8(2)
C4D C3D C2D 104.9(2)
C16D C3D H3D 108.1
C4D C3D H3D 108.1
C2D C3D H3D 108.1
C17D C4D C3D 109.8(2)
C17D C4D C5D 117.2(2)
C3D C4D C5D 104.9(2)
C17D C4D H4D 108.2
C3D C4D H4D 108.2
C5D C4D H4D 108.2
N1D C5D C11D 108.5(2)
N1D C5D C15D 107.1(2)
C11D C5D C15D 110.6(3)
N1D C5D C4D 99.3(2)
C11D C5D C4D 114.2(2)
C15D C5D C4D 116.2(2)
C7D C6D C2D 113.8(3)
C7D C6D H68 108.8
C2D C6D H68 108.8
C7D C6D H67 108.8
C2D C6D H67 108.8
H68 C6D H67 107.7
C6D C7D C8D 111.3(3)
C6D C7D H78 109.4
C8D C7D H78 109.4
C6D C7D H77 109.4
C8D C7D H77 109.4
H78 C7D H77 108.0
C7D C8D C9D 110.0(3)
C7D C8D H88 109.7
C9D C8D H88 109.7
C7D C8D H87 109.7
C9D C8D H87 109.7
H88 C8D H87 108.2
C10D C9D C8D 111.2(3)
C10D C9D H98 109.4
C8D C9D H98 109.4
C10D C9D H97 109.4
C8D C9D H97 109.4
H98 C9D H97 108.0
C9D C10D C2D 114.6(3)
C9D C10D H108 108.6
C2D C10D H108 108.6
C9D C10D H107 108.6
C2D C10D H107 108.6
H108 C10D H107 107.6
C12D C11D C5D 113.9(3)
C12D C11D H118 108.8
C5D C11D H118 108.8
C12D C11D H117 108.8
C5D C11D H117 108.8
H118 C11D H117 107.7
C11D C12D C13D 111.1(3)
C11D C12D H128 109.4
C13D C12D H128 109.4
C11D C12D H127 109.4
C13D C12D H127 109.4
H128 C12D H127 108.0
C14D C13D C12D 110.1(3)
C14D C13D H138 109.6
C12D C13D H138 109.6
C14D C13D H137 109.6
C12D C13D H137 109.6
H138 C13D H137 108.1
C13D C14D C15D 112.4(3)
C13D C14D H148 109.1
C15D C14D H148 109.1
C13D C14D H147 109.1
C15D C14D H147 109.1
H148 C14D H147 107.9
C14D C15D C5D 114.1(3)
C14D C15D H158 108.7
C5D C15D H158 108.7
C14D C15D H157 108.7
C5D C15D H157 108.7
H158 C15D H157 107.6
O2D C16D O3D 123.7(3)
O2D C16D C3D 121.8(3)
O3D C16D C3D 114.5(3)
O4D C17D N2D 123.0(3)
O4D C17D C4D 119.2(3)
N2D C17D C4D 117.8(2)
O1A N1A C2A 121.6(3)
O1A N1A C5A 120.8(3)
C2A N1A C5A 117.3(2)
C16A N2A H2N2 120.0
C16A N2A H2N1 120.0
H2N2 N2A H2N1 120.0
N1A C2A C10A 109.4(3)
N1A C2A C3A 98.5(2)
C10A C2A C3A 114.7(3)
N1A C2A C6A 113.1(3)
C10A C2A C6A 109.6(3)
C3A C2A C6A 111.3(3)
C17A O3A H3O1 109.5
C16A C3A C4A 111.9(2)
C16A C3A C2A 114.8(2)
C4A C3A C2A 105.9(2)
C16A C3A H3A 108.0
C4A C3A H3A 108.0
C2A C3A H3A 108.0
C17A C4A C3A 111.6(2)
C17A C4A C5A 115.4(2)
C3A C4A C5A 104.3(2)
C17A C4A H4A 108.4
C3A C4A H4A 108.4
C5A C4A H4A 108.4
N1A C5A C11A 108.5(2)
N1A C5A C15A 107.9(3)
C11A C5A C15A 109.8(3)
N1A C5A C4A 100.3(2)
C11A C5A C4A 113.2(3)
C15A C5A C4A 116.4(2)
C7A C6A C2A 114.9(3)
C7A C6A H62 108.5
C2A C6A H62 108.5
C7A C6A H61 108.5
C2A C6A H61 108.5
H62 C6A H61 107.5
C8A C7A C6A 112.8(4)
C8A C7A H72 109.0
C6A C7A H72 109.0
C8A C7A H71 109.0
C6A C7A H71 109.0
H72 C7A H71 107.8
C7A C8A C9A 110.2(4)
C7A C8A H82 109.6
C9A C8A H82 109.6
C7A C8A H81 109.6
C9A C8A H81 109.6
H82 C8A H81 108.1
C10A C9A C8A 110.5(3)
C10A C9A H92 109.6
C8A C9A H92 109.6
C10A C9A H91 109.6
C8A C9A H91 109.6
H92 C9A H91 108.1
C9A C10A C2A 113.6(3)
C9A C10A H102 108.8
C2A C10A H102 108.8
C9A C10A H101 108.8
C2A C10A H101 108.8
H102 C10A H101 107.7
C5A C11A C12A 111.7(3)
C5A C11A H112 109.3
C12A C11A H112 109.3
C5A C11A H111 109.3
C12A C11A H111 109.3
H112 C11A H111 107.9
C13A C12A C11A 111.2(4)
C13A C12A H122 109.4
C11A C12A H122 109.4
C13A C12A H121 109.4
C11A C12A H121 109.4
H122 C12A H121 108.0
C14A C13A C12A 111.0(3)
C14A C13A H132 109.4
C12A C13A H132 109.4
C14A C13A H131 109.4
C12A C13A H131 109.4
H132 C13A H131 108.0
C13A C14A C15A 112.2(3)
C13A C14A H142 109.2
C15A C14A H142 109.2
C13A C14A H141 109.2
C15A C14A H141 109.2
H142 C14A H141 107.9
C14A C15A C5A 114.8(3)
C14A C15A H152 108.6
C5A C15A H152 108.6
C14A C15A H151 108.6
C5A C15A H151 108.6
H152 C15A H151 107.6
O4A C16A N2A 122.9(3)
O4A C16A C3A 120.3(3)
N2A C16A C3A 116.8(3)
O2A C17A O3A 124.6(3)
O2A C17A C4A 123.6(3)
O3A C17A C4A 111.8(2)
C2S C1S H1S1 109.5
C2S C1S H1S2 109.5
H1S1 C1S H1S2 109.5
C2S C1S H1S3 109.5
H1S1 C1S H1S3 109.5
H1S2 C1S H1S3 109.5
O3S C2S O4S 118.7(8)
O3S C2S C1S 124.8(8)
O4S C2S C1S 116.4(7)
C2S O4S C5S 119.5(7)
O4S C5S C6S 105.7(9)
O4S C5S H5S1 110.6
C6S C5S H5S1 110.6
O4S C5S H5S2 110.6
C6S C5S H5S2 110.6
H5S1 C5S H5S2 108.7
C5S C6S H6S1 109.5
C5S C6S H6S2 109.5
H6S1 C6S H6S2 109.5
C5S C6S H6S3 109.5
H6S1 C6S H6S3 109.5
H6S2 C6S H6S3 109.5
C2S2 C1S2 H1S4 109.5
C2S2 C1S2 H1S5 109.5
H1S4 C1S2 H1S5 109.5
C2S2 C1S2 H1S6 109.5
H1S4 C1S2 H1S6 109.5
H1S5 C1S2 H1S6 109.5
O3S2 C2S2 O4S2 124.9
O3S2 C2S2 C1S2 125.1
O4S2 C2S2 C1S2 110.0
C2S2 O4S2 C5S2 121.5
O4S2 C5S2 C6S2 109.6
O4S2 C5S2 H5S3 109.7
C6S2 C5S2 H5S3 109.7
O4S2 C5S2 H5S4 109.7
C6S2 C5S2 H5S4 109.7
H5S3 C5S2 H5S4 108.2
C5S2 C6S2 H6S4 109.5
C5S2 C6S2 H6S5 109.5
H6S4 C6S2 H6S5 109.5
C5S2 C6S2 H6S6 109.5
H6S4 C6S2 H6S6 109.5
H6S5 C6S2 H6S6 109.5

loop_
_geom_bond_atom_site_label_1
_geom_bond_atom_site_label_2
_geom_bond_distance
O1B N1B 1.281(3)
N1B C5B 1.481(4)
N1B C2B 1.487(3)
N2B C16B 1.322(3)
N2B H2N3 0.8800
N2B H2N4 0.8800
O2B C17B 1.215(3)
C2B C6B 1.537(4)
C2B C10B 1.541(4)
C2B C3B 1.548(4)
O3B C17B 1.316(3)
O3B H3O3 0.8400
C3B C16B 1.527(4)
C3B C4B 1.546(4)
C3B H3B 1.0000
O4B C16B 1.240(3)
C4B C17B 1.518(4)
C4B C5B 1.552(4)
C4B H4B 1.0000
C5B C15B 1.533(4)
C5B C11B 1.534(4)
C6B C7B 1.527(4)
C6B H64 0.9900
C6B H63 0.9900
C7B C8B 1.515(6)
C7B H74 0.9900
C7B H73 0.9900
C8B C9B 1.510(6)
C8B H84 0.9900
C8B H83 0.9900
C9B C10B 1.522(4)
C9B H94 0.9900
C9B H93 0.9900
C10B H104 0.9900
C10B H103 0.9900
C11B C12B 1.516(5)
C11B H114 0.9900
C11B H113 0.9900
C12B C13B 1.520(4)
C12B H124 0.9900
C12B H123 0.9900
C13B C14B 1.525(5)
C13B H134 0.9900
C13B H133 0.9900
C14B C15B 1.527(4)
C14B H144 0.9900
C14B H143 0.9900
C15B H154 0.9900
C15B H153 0.9900
O1C N1C 1.278(3)
N1C C5C 1.490(4)
N1C C2C 1.494(4)
N2C C16C 1.321(3)
N2C H2N5 0.8800
N2C H2N6 0.8800
O2C C17C 1.216(3)
C2C C10C 1.535(4)
C2C C6C 1.535(4)
C2C C3C 1.554(4)
O3C C17C 1.313(3)
O3C H3O5 0.8400
C3C C16C 1.516(4)
C3C C4C 1.537(4)
C3C H3C 1.0000
O4C C16C 1.249(3)
C4C C17C 1.510(4)
C4C C5C 1.545(4)
C4C H4C 1.0000
C5C C15C 1.539(4)
C5C C11C 1.542(4)
C6C C7C 1.536(4)
C6C H66 0.9900
C6C H65 0.9900
C7C C8C 1.515(5)
C7C H76 0.9900
C7C H75 0.9900
C8C C9C 1.516(5)
C8C H86 0.9900
C8C H85 0.9900
C9C C10C 1.523(4)
C9C H96 0.9900
C9C H95 0.9900
C10C H106 0.9900
C10C H105 0.9900
C11C C12C 1.523(5)
C11C H116 0.9900
C11C H115 0.9900
C12C C13C 1.514(6)
C12C H126 0.9900
C12C H125 0.9900
C13C C14C 1.521(5)
C13C H136 0.9900
C13C H135 0.9900
C14C C15C 1.503(4)
C14C H146 0.9900
C14C H145 0.9900
C15C H156 0.9900
C15C H155 0.9900
O1D N1D 1.279(3)
N1D C2D 1.490(4)
N1D C5D 1.490(4)
O2D C16D 1.219(4)
N2D C17D 1.317(4)
N2D H2N7 0.8800
N2D H2N8 0.8800
C2D C6D 1.534(4)
C2D C10D 1.542(4)
C2D C3D 1.553(4)
O3D C16D 1.310(4)
O3D H3O7 0.8400
C3D C16D 1.504(4)
C3D C4D 1.537(4)
C3D H3D 1.0000
O4D C17D 1.241(3)
C4D C17D 1.519(4)
C4D C5D 1.546(4)
C4D H4D 1.0000
C5D C11D 1.531(4)
C5D C15D 1.538(4)
C6D C7D 1.508(5)
C6D H68 0.9900
C6D H67 0.9900
C7D C8D 1.519(6)
C7D H78 0.9900
C7D H77 0.9900
C8D C9D 1.531(6)
C8D H88 0.9900
C8D H87 0.9900
C9D C10D 1.513(5)
C9D H98 0.9900
C9D H97 0.9900
C10D H108 0.9900
C10D H107 0.9900
C11D C12D 1.522(5)
C11D H118 0.9900
C11D H117 0.9900
C12D C13D 1.531(5)
C12D H128 0.9900
C12D H127 0.9900
C13D C14D 1.499(6)
C13D H138 0.9900
C13D H137 0.9900
C14D C15D 1.514(5)
C14D H148 0.9900
C14D H147 0.9900
C15D H158 0.9900
C15D H157 0.9900
O1A N1A 1.276(4)
N1A C2A 1.469(4)
N1A C5A 1.494(4)
O2A C17A 1.208(3)
N2A C16A 1.318(4)
N2A H2N2 0.8800
N2A H2N1 0.8800
C2A C10A 1.538(5)
C2A C3A 1.541(4)
C2A C6A 1.552(5)
O3A C17A 1.315(3)
O3A H3O1 0.8400
C3A C16A 1.512(4)
C3A C4A 1.537(4)
C3A H3A 1.0000
O4A C16A 1.242(4)
C4A C17A 1.521(4)
C4A C5A 1.558(4)
C4A H4A 1.0000
C5A C11A 1.521(5)
C5A C15A 1.535(4)
C6A C7A 1.520(5)
C6A H62 0.9900
C6A H61 0.9900
C7A C8A 1.508(7)
C7A H72 0.9900
C7A H71 0.9900
C8A C9A 1.528(6)
C8A H82 0.9900
C8A H81 0.9900
C9A C10A 1.494(5)
C9A H92 0.9900
C9A H91 0.9900
C10A H102 0.9900
C10A H101 0.9900
C11A C12A 1.524(6)
C11A H112 0.9900
C11A H111 0.9900
C12A C13A 1.522(7)
C12A H122 0.9900
C12A H121 0.9900
C13A C14A 1.513(6)
C13A H132 0.9900
C13A H131 0.9900
C14A C15A 1.530(5)
C14A H142 0.9900
C14A H141 0.9900
C15A H152 0.9900
C15A H151 0.9900
O3S C2S 1.219(8)
C1S C2S 1.409(14)
C1S H1S1 0.9800
C1S H1S2 0.9800
C1S H1S3 0.9800
C2S O4S 1.347(9)
O4S C5S 1.453(12)
C5S C6S 1.534(13)
C5S H5S1 0.9900
C5S H5S2 0.9900
C6S H6S1 0.9800
C6S H6S2 0.9800
C6S H6S3 0.9800
C1S2 C2S2 1.5160
C1S2 H1S4 0.9800
C1S2 H1S5 0.9800
C1S2 H1S6 0.9800
C2S2 O3S2 1.2113
C2S2 O4S2 1.3484
O4S2 C5S2 1.4129
C5S2 C6S2 1.5334
C5S2 H5S3 0.9900
C5S2 H5S4 0.9900
C6S2 H6S4 0.9800
C6S2 H6S5 0.9800
C6S2 H6S6 0.9800

loop_
_geom_torsion_atom_site_label_1
_geom_torsion_atom_site_label_2
_geom_torsion_atom_site_label_3
_geom_torsion_atom_site_label_4
_geom_torsion
O1B N1B C2B C6B -66.9(3)
C5B N1B C2B C6B 126.5(3)
O1B N1B C2B C10B 52.0(3)
C5B N1B C2B C10B -114.6(3)
O1B N1B C2B C3B 170.3(2)
C5B N1B C2B C3B 3.8(3)
N1B C2B C3B C16B 140.2(2)
C6B C2B C3B C16B 23.9(3)
C10B C2B C3B C16B -104.7(3)
N1B C2B C3B C4B 18.9(3)
C6B C2B C3B C4B -97.5(3)
C10B C2B C3B C4B 134.0(2)
C16B C3B C4B C17B 72.2(3)
C2B C3B C4B C17B -161.4(2)
C16B C3B C4B C5B -160.8(2)
C2B C3B C4B C5B -34.4(3)
O1B N1B C5B C15B 50.4(4)
C2B N1B C5B C15B -143.2(3)
O1B N1B C5B C11B -68.9(3)
C2B N1B C5B C11B 97.4(3)
O1B N1B C5B C4B 169.7(3)
C2B N1B C5B C4B -24.0(3)
C17B C4B C5B N1B 158.3(2)
C3B C4B C5B N1B 33.7(2)
C17B C4B C5B C15B -86.8(3)
C3B C4B C5B C15B 148.7(2)
C17B C4B C5B C11B 43.0(3)
C3B C4B C5B C11B -81.6(3)
N1B C2B C6B C7B 168.4(3)
C10B C2B C6B C7B 50.5(3)
C3B C2B C6B C7B -79.4(3)
C2B C6B C7B C8B -52.5(4)
C6B C7B C8B C9B 54.7(4)
C7B C8B C9B C10B -56.9(4)
C8B C9B C10B C2B 56.8(4)
N1B C2B C10B C9B -170.2(3)
C6B C2B C10B C9B -52.5(3)
C3B C2B C10B C9B 79.5(3)
N1B C5B C11B C12B 167.6(2)
C15B C5B C11B C12B 49.1(3)
C4B C5B C11B C12B -82.7(3)
C5B C11B C12B C13B -53.1(4)
C11B C12B C13B C14B 56.7(4)
C12B C13B C14B C15B -58.5(4)
C13B C14B C15B C5B 57.1(3)
N1B C5B C15B C14B -169.5(3)
C11B C5B C15B C14B -51.2(3)
C4B C5B C15B C14B 81.6(3)
C4B C3B C16B O4B 46.3(3)
C2B C3B C16B O4B -73.7(3)
C4B C3B C16B N2B -132.0(3)
C2B C3B C16B N2B 108.0(3)
C3B C4B C17B O2B -148.7(3)
C5B C4B C17B O2B 90.6(3)
C3B C4B C17B O3B 30.9(3)
C5B C4B C17B O3B -89.8(3)
O1C N1C C2C C10C 68.8(3)
C5C N1C C2C C10C -107.2(3)
O1C N1C C2C C6C -50.7(3)
C5C N1C C2C C6C 133.3(2)
O1C N1C C2C C3C -170.5(2)
C5C N1C C2C C3C 13.5(3)
N1C C2C C3C C16C -153.4(2)
C10C C2C C3C C16C -38.9(3)
C6C C2C C3C C16C 91.8(3)
N1C C2C C3C C4C -31.5(2)
C10C C2C C3C C4C 83.0(3)
C6C C2C C3C C4C -146.3(2)
C16C C3C C4C C17C -66.7(3)
C2C C3C C4C C17C 167.1(2)
C16C C3C C4C C5C 166.5(2)
C2C C3C C4C C5C 40.3(3)
O1C N1C C5C C15C 75.9(3)
C2C N1C C5C C15C -108.3(3)
O1C N1C C5C C11C -47.8(4)
C2C N1C C5C C11C 128.1(3)
O1C N1C C5C C4C -165.8(3)
C2C N1C C5C C4C 10.1(3)
C17C C4C C5C N1C -153.9(2)
C3C C4C C5C N1C -30.1(3)
C17C C4C C5C C15C -37.8(3)
C3C C4C C5C C15C 86.0(3)
C17C C4C C5C C11C 87.9(3)
C3C C4C C5C C11C -148.3(2)
N1C C2C C6C C7C 165.5(2)
C10C C2C C6C C7C 48.1(3)
C3C C2C C6C C7C -84.8(3)
C2C C6C C7C C8C -53.3(3)
C6C C7C C8C C9C 56.8(3)
C7C C8C C9C C10C -56.9(4)
C8C C9C C10C C2C 53.8(3)
N1C C2C C10C C9C -166.3(2)
C6C C2C C10C C9C -48.6(3)
C3C C2C C10C C9C 83.8(3)
N1C C5C C11C C12C 77.4(3)
C15C C5C C11C C12C -45.5(4)
C4C C5C C11C C12C -172.2(3)
C5C C11C C12C C13C 47.8(4)
C11C C12C C13C C14C -53.2(4)
C12C C13C C14C C15C 58.3(4)
C13C C14C C15C C5C -57.6(4)
N1C C5C C15C C14C -73.6(3)
C11C C5C C15C C14C 50.5(3)
C4C C5C C15C C14C 176.7(3)
C4C C3C C16C O4C -36.4(3)
C2C C3C C16C O4C 82.1(3)
C4C C3C C16C N2C 142.6(2)
C2C C3C C16C N2C -98.9(3)
C3C C4C C17C O2C -3.4(4)
C5C C4C C17C O2C 117.3(3)
C3C C4C C17C O3C 175.3(2)
C5C C4C C17C O3C -64.0(3)
O1D N1D C2D C6D -50.2(4)
C5D N1D C2D C6D 129.4(3)
O1D N1D C2D C10D 68.9(3)
C5D N1D C2D C10D -111.4(3)
O1D N1D C2D C3D -170.5(3)
C5D N1D C2D C3D 9.2(3)
N1D C2D C3D C16D -150.8(3)
C6D C2D C3D C16D 93.9(3)
C10D C2D C3D C16D -36.6(4)
N1D C2D C3D C4D -28.7(3)
C6D C2D C3D C4D -144.0(3)
C10D C2D C3D C4D 85.5(3)
C16D C3D C4D C17D -66.6(3)
C2D C3D C4D C17D 166.1(2)
C16D C3D C4D C5D 166.7(2)
C2D C3D C4D C5D 39.3(3)
O1D N1D C5D C11D -47.1(3)
C2D N1D C5D C11D 133.3(3)
O1D N1D C5D C15D 72.3(3)
C2D N1D C5D C15D -107.4(3)
O1D N1D C5D C4D -166.5(3)
C2D N1D C5D C4D 13.8(3)
C17D C4D C5D N1D -153.4(2)
C3D C4D C5D N1D -31.4(3)
C17D C4D C5D C11D 91.5(3)
C3D C4D C5D C11D -146.5(2)
C17D C4D C5D C15D -39.0(4)
C3D C4D C5D C15D 83.0(3)
N1D C2D C6D C7D 165.8(3)
C10D C2D C6D C7D 48.8(4)
C3D C2D C6D C7D -84.1(4)
C2D C6D C7D C8D -55.6(4)
C6D C7D C8D C9D 58.2(4)
C7D C8D C9D C10D -56.6(4)
C8D C9D C10D C2D 52.5(4)
N1D C2D C10D C9D -165.4(3)
C6D C2D C10D C9D -47.7(4)
C3D C2D C10D C9D 84.9(4)
N1D C5D C11D C12D 165.8(3)
C15D C5D C11D C12D 48.6(3)
C4D C5D C11D C12D -84.6(3)
C5D C11D C12D C13D -54.3(4)
C11D C12D C13D C14D 57.0(4)
C12D C13D C14D C15D -56.7(4)
C13D C14D C15D C5D 53.2(4)
N1D C5D C15D C14D -165.6(3)
C11D C5D C15D C14D -47.6(3)
C4D C5D C15D C14D 84.6(3)
C4D C3D C16D O2D -21.4(4)
C2D C3D C16D O2D 98.3(4)
C4D C3D C16D O3D 157.0(3)
C2D C3D C16D O3D -83.3(3)
C3D C4D C17D O4D -38.0(3)
C5D C4D C17D O4D 81.4(4)
C3D C4D C17D N2D 141.9(3)
C5D C4D C17D N2D -98.7(3)
O1A N1A C2A C10A 87.1(4)
C5A N1A C2A C10A -99.3(3)
O1A N1A C2A C3A -152.9(3)
C5A N1A C2A C3A 20.7(3)
O1A N1A C2A C6A -35.3(4)
C5A N1A C2A C6A 138.2(3)
N1A C2A C3A C16A -158.0(3)
C10A C2A C3A C16A -42.0(4)
C6A C2A C3A C16A 83.0(3)
N1A C2A C3A C4A -34.1(3)
C10A C2A C3A C4A 81.9(3)
C6A C2A C3A C4A -153.0(3)
C16A C3A C4A C17A -72.1(3)
C2A C3A C4A C17A 162.2(2)
C16A C3A C4A C5A 162.7(2)
C2A C3A C4A C5A 37.0(3)
O1A N1A C5A C11A -66.5(4)
C2A N1A C5A C11A 119.8(3)
O1A N1A C5A C15A 52.3(4)
C2A N1A C5A C15A -121.3(3)
O1A N1A C5A C4A 174.6(3)
C2A N1A C5A C4A 1.0(3)
C17A C4A C5A N1A -145.4(3)
C3A C4A C5A N1A -22.7(3)
C17A C4A C5A C11A 99.2(3)
C3A C4A C5A C11A -138.1(3)
C17A C4A C5A C15A -29.4(4)
C3A C4A C5A C15A 93.3(3)
N1A C2A C6A C7A 76.7(4)
C10A C2A C6A C7A -45.6(4)
C3A C2A C6A C7A -173.5(3)
C2A C6A C7A C8A 49.0(5)
C6A C7A C8A C9A -54.2(5)
C7A C8A C9A C10A 59.1(5)
C8A C9A C10A C2A -59.2(5)
N1A C2A C10A C9A -73.3(4)
C3A C2A C10A C9A 177.1(3)
C6A C2A C10A C9A 51.2(4)
N1A C5A C11A C12A 171.9(3)
C15A C5A C11A C12A 54.2(4)
C4A C5A C11A C12A -77.8(4)
C5A C11A C12A C13A -59.1(4)
C11A C12A C13A C14A 57.0(4)
C12A C13A C14A C15A -51.8(4)
C13A C14A C15A C5A 49.7(4)
N1A C5A C15A C14A -168.2(3)
C11A C5A C15A C14A -50.1(4)
C4A C5A C15A C14A 80.1(4)
C4A C3A C16A O4A -39.7(4)
C2A C3A C16A O4A 81.0(3)
C4A C3A C16A N2A 140.7(3)
C2A C3A C16A N2A -98.6(3)
C3A C4A C17A O2A 148.9(3)
C5A C4A C17A O2A -92.3(3)
C3A C4A C17A O3A -31.1(3)
C5A C4A C17A O3A 87.7(3)
O3S C2S O4S C5S 4.3(10)
C1S C2S O4S C5S 179.4(7)
C2S O4S C5S C6S -161.5(6)
O3S2 C2S2 O4S2 C5S2 0.0
C1S2 C2S2 O4S2 C5S2 180.0
C2S2 O4S2 C5S2 C6S2 180.0
